data_2220318
loop_
_publ_author_name
'Zhu, Yu-Lin'
'Xie, Min'
'Zheng, Jie'
'Deng, Changquan'

_publ_section_title
;
 (<i>E</i>)-2-(4-Fluorobenzylidene)cyclooctanone
;
_journal_coeditor_code RK2112
_journal_issue 12
_journal_name_full 'Acta Crystallographica Section E'
_journal_page_first o2417
_journal_paper_doi 10.1107/S1600536808037653
_journal_volume 64
_journal_year 2008
_chemical_formula_iupac 'C15 H17 F O'
_chemical_formula_moiety 'C15 H17 F O'
_chemical_formula_sum 'C15 H17 F O'
_chemical_formula_weight 232.29
_chemical_name_systematic
;
(<i>E</i>)-2-(4-Fluorobenzylidene)cyclooctanone
;
_space_group_IT_number 33
_symmetry_cell_setting orthorhombic
_symmetry_space_group_name_Hall 'P 2c -2n'
_symmetry_space_group_name_H-M 'P n a 21'
_atom_sites_solution_hydrogens geom
_atom_sites_solution_primary direct
_atom_sites_solution_secondary difmap
_audit_creation_method SHELXL97
_cell_angle_alpha 90.00
_cell_angle_beta 90.00
_cell_angle_gamma 90.00
_cell_formula_units_Z 4
_cell_length_a 12.0310(2)
_cell_length_b 8.60560(10)
_cell_length_c 12.2438(2)
_cell_measurement_reflns_used 2166
_cell_measurement_temperature 273(2)
_cell_measurement_theta_max 22.17
_cell_measurement_theta_min 2.89
_cell_volume 1267.65(3)
_computing_cell_refinement 'SAINT (Bruker, 2004)'
_computing_data_collection 'APEX2 (Bruker, 2004)'
_computing_data_reduction 'SAINT (Bruker, 2004)'
_computing_molecular_graphics 'SHELXTL (Sheldrick, 2008)'
_computing_publication_material 'SHELXTL (Sheldrick, 2008)'
_computing_structure_refinement 'SHELXL97 (Sheldrick, 2008)'
_computing_structure_solution 'SHELXS97 (Sheldrick, 2008)'
_diffrn_ambient_temperature 273(2)
_diffrn_measured_fraction_theta_full 0.994
_diffrn_measured_fraction_theta_max 0.994
_diffrn_measurement_device_type 'Bruker APEXII CCD'
_diffrn_measurement_method '\f and \w'
_diffrn_radiation_monochromator Graphite
_diffrn_radiation_source 'Fine-focus sealed tube'
_diffrn_radiation_type MoK\a
_diffrn_radiation_wavelength 0.71073
_diffrn_reflns_av_R_equivalents 0.0364
_diffrn_reflns_av_sigmaI/netI 0.0443
_diffrn_reflns_limit_h_max 12
_diffrn_reflns_limit_h_min -15
_diffrn_reflns_limit_k_max 10
_diffrn_reflns_limit_k_min -11
_diffrn_reflns_limit_l_max 13
_diffrn_reflns_limit_l_min -16
_diffrn_reflns_number 10067
_diffrn_reflns_theta_full 27.90
_diffrn_reflns_theta_max 27.90
_diffrn_reflns_theta_min 2.89
_diffrn_standards_decay_% 0
_diffrn_standards_number 0
_exptl_absorpt_coefficient_mu 0.084
_exptl_absorpt_correction_T_max 0.998
_exptl_absorpt_correction_T_min 0.983
_exptl_absorpt_correction_type multi-scan
_exptl_absorpt_process_details '(SADABS; Sheldrick, 2004)'
_exptl_crystal_colour Colourless
_exptl_crystal_density_diffrn 1.217
_exptl_crystal_density_method 'Not measured'
_exptl_crystal_description Block
_exptl_crystal_F_000 496
_exptl_crystal_size_max 0.20
_exptl_crystal_size_mid 0.15
_exptl_crystal_size_min 0.10
_refine_diff_density_max 0.110
_refine_diff_density_min -0.105
_refine_ls_abs_structure_details
;
Since the molecule contains only light atoms, the intensities of 946 Friedels
pairs were merged.
;
_refine_ls_extinction_coef 0.011(2)
_refine_ls_extinction_expression Fc^*^=kFc[1+0.001xFc^2^\l^3^/sin(2\q)]^-1/4^
_refine_ls_extinction_method 'SHELXL97 (Sheldrick, 2008)'
_refine_ls_goodness_of_fit_ref 1.070
_refine_ls_hydrogen_treatment constr
_refine_ls_matrix_type full
_refine_ls_number_parameters 155
_refine_ls_number_reflns 1584
_refine_ls_number_restraints 1
_refine_ls_restrained_S_all 1.070
_refine_ls_R_factor_all 0.0674
_refine_ls_R_factor_gt 0.0368
_refine_ls_shift/su_max 0.000
_refine_ls_shift/su_mean 0.000
_refine_ls_structure_factor_coef Fsqd
_refine_ls_weighting_details 'calc w=1/[\s^2^(Fo^2^)+(0.0347P)^2^+0.02P] where P=(Fo^2^+2Fc^2^)/3'
_refine_ls_weighting_scheme calc
_refine_ls_wR_factor_gt 0.0708
_refine_ls_wR_factor_ref 0.0815
_reflns_number_gt 1584
_reflns_number_total 1584
_reflns_threshold_expression I>2\s(I)
_cod_data_source_file rk2112.cif
_cod_data_source_block I
_cod_depositor_comments
;
The following automatic conversions were performed:
'_symmetry_cell_setting' value 'Orthorhombic' changed to 'orthorhombic'
according to '/home/saulius/struct/CIF-dictionaries/cif_core.dic'
dictionary named 'cif_core.dic' version 2.4.1 from
2010-06-29.

'_atom_sites_solution_hydrogens' value 'Geom' changed to
'geom' according to '/home/saulius/struct/CIF-dictionaries/cif_core.dic'
dictionary named 'cif_core.dic' version 2.4.1 from
2010-06-29.

'_atom_sites_solution_primary' value 'Direct' changed to
'direct' according to '/home/saulius/struct/CIF-dictionaries/cif_core.dic'
dictionary named 'cif_core.dic' version 2.4.1 from
2010-06-29.

'_atom_sites_solution_secondary' value 'Difmap' changed to
'difmap' according to '/home/saulius/struct/CIF-dictionaries/cif_core.dic'
dictionary named 'cif_core.dic' version 2.4.1 from
2010-06-29.

'_refine_ls_matrix_type' value 'Full' changed to 'full'
according to '/home/saulius/struct/CIF-dictionaries/cif_core.dic'
dictionary named 'cif_core.dic' version 2.4.1 from
2010-06-29.

'_refine_ls_weighting_scheme' value 'Calc' changed to 'calc'
according to '/home/saulius/struct/CIF-dictionaries/cif_core.dic'
dictionary named 'cif_core.dic' version 2.4.1 from 2010-06-29.

Automatic conversion script
Id: cif_fix_enum 1527 2010-12-29 10:47:43Z saulius 

The following automatic conversions were performed:

'_symmetry_cell_setting' value 'Orthorhombic' changed to
'orthorhombic' according to
/home/saulius/struct/CIF-dictionaries/cif_core.dic dictionary named
'cif_core.dic' version 2.4.1 from
2010-06-29.

'_atom_sites_solution_hydrogens' value 'Geom' changed to
'geom' according to
/home/saulius/struct/CIF-dictionaries/cif_core.dic dictionary named
'cif_core.dic' version 2.4.1 from
2010-06-29.

'_atom_sites_solution_primary' value 'Direct' changed to
'direct' according to
/home/saulius/struct/CIF-dictionaries/cif_core.dic dictionary named
'cif_core.dic' version 2.4.1 from
2010-06-29.

'_atom_sites_solution_secondary' value 'Difmap' changed
to 'difmap' according to
/home/saulius/struct/CIF-dictionaries/cif_core.dic dictionary named
'cif_core.dic' version 2.4.1 from
2010-06-29.

'_refine_ls_matrix_type' value 'Full' changed to 'full'
according to /home/saulius/struct/CIF-dictionaries/cif_core.dic
dictionary named 'cif_core.dic' version 2.4.1 from
2010-06-29.

'_refine_ls_weighting_scheme' value 'Calc' changed to
'calc' according to
/home/saulius/struct/CIF-dictionaries/cif_core.dic dictionary named
'cif_core.dic' version 2.4.1 from 2010-06-29.

Automatic conversion script
Id: cif_fix_values 1715 2011-07-08 13:25:40Z adriana 
;
_cod_database_code 2220318
_cod_database_fobs_code 2220318

loop_
_symmetry_equiv_pos_as_xyz
'x, y, z'
'-x, -y, z+1/2'
'x+1/2, -y+1/2, z'
'-x+1/2, y+1/2, z+1/2'

loop_
_atom_site_type_symbol
_atom_site_label
_atom_site_fract_x
_atom_site_fract_y
_atom_site_fract_z
_atom_site_U_iso_or_equiv
_atom_site_adp_type
_atom_site_calc_flag
_atom_site_refinement_flags
_atom_site_occupancy
C C1 0.1978(2) 1.3725(3) 0.0997(2) 0.0624(7) Uani d . 1
H H1 0.1549 1.4428 0.1392 0.075 Uiso calc R 1
C C2 0.1992(2) 1.3747(3) -0.0114(3) 0.0623(7) Uani d . 1
C C3 0.2606(2) 1.2750(3) -0.0732(2) 0.0592(6) Uani d . 1
H H3 0.2605 1.2816 -0.1490 0.071 Uiso calc R 1
C C4 0.32327(19) 1.1634(2) -0.01984(19) 0.0518(6) Uani d . 1
H H4 0.3655 1.0940 -0.0607 0.062 Uiso calc R 1
C C5 0.32435(18) 1.1529(2) 0.09343(18) 0.0471(6) Uani d . 1
C C6 0.26236(18) 1.2618(2) 0.1518(2) 0.0564(6) Uani d . 1
H H6 0.2645 1.2601 0.2277 0.068 Uiso calc R 1
C C7 0.39214(17) 1.0387(2) 0.15185(19) 0.0495(5) Uani d . 1
H H7 0.4307 1.0764 0.2121 0.059 Uiso calc R 1
C C8 0.40628(16) 0.8869(2) 0.13044(17) 0.0466(5) Uani d . 1
C C9 0.4813(2) 0.8002(3) 0.20544(19) 0.0529(6) Uani d . 1
C C10 0.4617(2) 0.6306(3) 0.2298(2) 0.0654(7) Uani d . 1
H H10A 0.3849 0.6052 0.2133 0.078 Uiso calc R 1
H H10B 0.4735 0.6124 0.3071 0.078 Uiso calc R 1
C C11 0.5378(2) 0.5233(3) 0.1644(2) 0.0694(8) Uani d . 1
H H11A 0.6138 0.5581 0.1745 0.083 Uiso calc R 1
H H11B 0.5323 0.4197 0.1951 0.083 Uiso calc R 1
C C12 0.5154(2) 0.5126(3) 0.0430(2) 0.0627(6) Uani d . 1
H H12A 0.4396 0.4768 0.0327 0.075 Uiso calc R 1
H H12B 0.5643 0.4345 0.0122 0.075 Uiso calc R 1
C C13 0.53068(18) 0.6639(3) -0.0216(2) 0.0565(6) Uani d . 1
H H13A 0.5763 0.7339 0.0214 0.068 Uiso calc R 1
H H13B 0.5715 0.6403 -0.0879 0.068 Uiso calc R 1
C C14 0.42430(19) 0.7491(3) -0.05315(19) 0.0586(6) Uani d . 1
H H14A 0.3820 0.6829 -0.1020 0.070 Uiso calc R 1
H H14B 0.4446 0.8417 -0.0937 0.070 Uiso calc R 1
C C15 0.34864(16) 0.7973(2) 0.0413(2) 0.0534(5) Uani d . 1
H H15A 0.2886 0.8604 0.0125 0.064 Uiso calc R 1
H H15B 0.3159 0.7046 0.0728 0.064 Uiso calc R 1
F F1 0.13754(15) 1.48509(16) -0.06379(17) 0.0991(5) Uani d . 1
O O1 0.56001(15) 0.86558(19) 0.24861(14) 0.0704(5) Uani d . 1

loop_
_atom_site_aniso_label
_atom_site_aniso_U_11
_atom_site_aniso_U_22
_atom_site_aniso_U_33
_atom_site_aniso_U_12
_atom_site_aniso_U_13
_atom_site_aniso_U_23
C1 0.0563(14) 0.0496(14) 0.081(2) 0.0065(11) 0.0107(15) -0.0091(14)
C2 0.0545(14) 0.0467(14) 0.086(2) 0.0093(12) -0.0095(14) 0.0034(13)
C3 0.0650(16) 0.0544(13) 0.0583(15) 0.0011(12) -0.0012(12) 0.0033(13)
C4 0.0543(14) 0.0440(12) 0.0572(15) 0.0045(10) 0.0064(12) -0.0006(11)
C5 0.0503(14) 0.0413(12) 0.0499(14) 0.0000(9) 0.0058(12) -0.0013(10)
C6 0.0613(15) 0.0497(12) 0.0583(14) -0.0031(11) 0.0086(13) -0.0042(13)
C7 0.0552(13) 0.0497(11) 0.0437(12) -0.0012(10) 0.0040(11) 0.0004(11)
C8 0.0446(12) 0.0456(11) 0.0494(14) -0.0003(9) 0.0051(11) 0.0017(10)
C9 0.0619(15) 0.0542(13) 0.0426(13) 0.0023(12) 0.0037(12) 0.0032(11)
C10 0.0829(17) 0.0545(14) 0.0587(16) 0.0075(13) 0.0069(14) 0.0140(12)
C11 0.0798(19) 0.0520(13) 0.077(2) 0.0113(12) -0.0010(16) 0.0103(13)
C12 0.0629(14) 0.0498(13) 0.0754(17) 0.0080(10) -0.0007(14) -0.0058(14)
C13 0.0572(13) 0.0571(13) 0.0551(14) 0.0038(10) 0.0045(11) -0.0084(11)
C14 0.0651(15) 0.0564(13) 0.0543(14) -0.0007(11) -0.0112(13) -0.0075(11)
C15 0.0454(11) 0.0466(11) 0.0682(14) 0.0005(9) -0.0094(13) 0.0010(12)
F1 0.1013(12) 0.0788(9) 0.1173(13) 0.0376(9) -0.0210(11) 0.0041(9)
O1 0.0841(12) 0.0686(10) 0.0583(11) -0.0009(9) -0.0200(10) 0.0053(8)

loop_
_atom_type_symbol
_atom_type_description
_atom_type_scat_dispersion_real
_atom_type_scat_dispersion_imag
_atom_type_scat_source
C C 0.0033 0.0016 'International Tables Vol C Tables 4.2.6.8 and 6.1.1.4'
H H 0.0000 0.0000 'International Tables Vol C Tables 4.2.6.8 and 6.1.1.4'
O O 0.0106 0.0060 'International Tables Vol C Tables 4.2.6.8 and 6.1.1.4'
F F 0.0171 0.0103 'International Tables Vol C Tables 4.2.6.8 and 6.1.1.4'

loop_
_geom_angle_atom_site_label_1
_geom_angle_atom_site_label_2
_geom_angle_atom_site_label_3
_geom_angle
C2 C1 C6 117.6(2)
C2 C1 H1 121.2
C6 C1 H1 121.2
C1 C2 C3 123.6(2)
C1 C2 F1 118.1(3)
C3 C2 F1 118.2(3)
C2 C3 C4 118.1(2)
C2 C3 H3 121.0
C4 C3 H3 121.0
C3 C4 C5 121.4(2)
C3 C4 H4 119.3
C5 C4 H4 119.3
C4 C5 C6 117.6(2)
C4 C5 C7 122.4(2)
C6 C5 C7 119.9(2)
C1 C6 C5 121.7(3)
C1 C6 H6 119.1
C5 C6 H6 119.1
C8 C7 C5 128.9(2)
C8 C7 H7 115.5
C5 C7 H7 115.5
C7 C8 C9 116.4(2)
C7 C8 C15 125.55(19)
C9 C8 C15 118.01(17)
O1 C9 C8 120.40(19)
O1 C9 C10 118.8(2)
C8 C9 C10 120.8(2)
C9 C10 C11 112.8(2)
C9 C10 H10A 109.0
C11 C10 H10A 109.0
C9 C10 H10B 109.0
C11 C10 H10B 109.0
H10A C10 H10B 107.8
C12 C11 C10 116.4(2)
C12 C11 H11A 108.2
C10 C11 H11A 108.2
C12 C11 H11B 108.2
C10 C11 H11B 108.2
H11A C11 H11B 107.3
C11 C12 C13 115.7(2)
C11 C12 H12A 108.4
C13 C12 H12A 108.4
C11 C12 H12B 108.4
C13 C12 H12B 108.4
H12A C12 H12B 107.4
C14 C13 C12 115.95(19)
C14 C13 H13A 108.3
C12 C13 H13A 108.3
C14 C13 H13B 108.3
C12 C13 H13B 108.3
H13A C13 H13B 107.4
C13 C14 C15 116.02(19)
C13 C14 H14A 108.3
C15 C14 H14A 108.3
C13 C14 H14B 108.3
C15 C14 H14B 108.3
H14A C14 H14B 107.4
C8 C15 C14 114.40(16)
C8 C15 H15A 108.7
C14 C15 H15A 108.7
C8 C15 H15B 108.7
C14 C15 H15B 108.7
H15A C15 H15B 107.6

loop_
_geom_bond_atom_site_label_1
_geom_bond_atom_site_label_2
_geom_bond_distance
C1 C2 1.361(4)
C1 C6 1.385(3)
C1 H1 0.9300
C2 C3 1.361(3)
C2 F1 1.365(3)
C3 C4 1.384(3)
C3 H3 0.9300
C4 C5 1.390(3)
C4 H4 0.9300
C5 C6 1.395(3)
C5 C7 1.464(3)
C6 H6 0.9300
C7 C8 1.343(3)
C7 H7 0.9300
C8 C9 1.488(3)
C8 C15 1.506(3)
C9 O1 1.222(3)
C9 C10 1.508(3)
C10 C11 1.527(3)
C10 H10A 0.9700
C10 H10B 0.9700
C11 C12 1.514(4)
C11 H11A 0.9700
C11 H11B 0.9700
C12 C13 1.535(3)
C12 H12A 0.9700
C12 H12B 0.9700
C13 C14 1.524(3)
C13 H13A 0.9700
C13 H13B 0.9700
C14 C15 1.529(3)
C14 H14A 0.9700
C14 H14B 0.9700
C15 H15A 0.9700
C15 H15B 0.9700

loop_
_geom_torsion_atom_site_label_1
_geom_torsion_atom_site_label_2
_geom_torsion_atom_site_label_3
_geom_torsion_atom_site_label_4
_geom_torsion
C6 C1 C2 C3 -0.2(4)
C6 C1 C2 F1 -178.79(18)
C1 C2 C3 C4 1.3(4)
F1 C2 C3 C4 179.8(2)
C2 C3 C4 C5 -0.2(4)
C3 C4 C5 C6 -1.8(4)
C3 C4 C5 C7 -178.35(18)
C2 C1 C6 C5 -1.9(4)
C4 C5 C6 C1 2.9(3)
C7 C5 C6 C1 179.6(2)
C4 C5 C7 C8 -44.6(4)
C6 C5 C7 C8 138.9(2)
C5 C7 C8 C9 180.0(2)
C5 C7 C8 C15 -3.2(4)
C7 C8 C9 O1 -31.5(3)
C15 C8 C9 O1 151.4(2)
C7 C8 C9 C10 148.4(2)
C15 C8 C9 C10 -28.7(3)
O1 C9 C10 C11 -79.6(3)
C8 C9 C10 C11 100.6(3)
C9 C10 C11 C12 -70.2(3)
C10 C11 C12 C13 63.3(3)
C11 C12 C13 C14 -102.8(3)
C12 C13 C14 C15 58.4(3)
C7 C8 C15 C14 109.4(2)
C9 C8 C15 C14 -73.8(2)
C13 C14 C15 C8 51.9(3)

loop_
_cod_related_entry_id
_cod_related_entry_database
_cod_related_entry_code
1 ChemSpider 9611067
